data_4025003
loop_
_publ_author_name
'Jarugu Narasimha Moorthy'
'Palani Natarajan'
'Paloth Venugopalan'

_publ_contact_author_address
;Departmet of chemistry
Indian Institute of Technology - Kanpur
Kanpur - 208 016
INDIA
;
_publ_contact_author_email moorthy@iitk.ac.in
_publ_contact_author_fax +915122597436
_publ_contact_author_name 'Prof. J. N. Moorthy'
_publ_contact_author_phone +915122597498
_publ_section_title
;
Abundant Lattice Inclusion Phenomenon with Sterically Hindered and
Inherently Shape-Selective Tetraarylpyrenes
;
_journal_name_full 'Journal of Organic Chemistry'
_journal_page_first 8566
_journal_page_last 8577
_journal_paper_doi 10.1021/jo901465f
_journal_volume 74
_journal_year 2009
_chemical_formula_sum 'C119 H109 Cl3 N2 O8'
_chemical_formula_weight 1801.43
_chemical_name_common tetra(2,6-dimethyl-4-methoxyphenyl)pyrene
_chemical_name_systematic
;
 tetra(2,6-dimethyl-4-methoxyphenyl)pyrene
;
_space_group_IT_number 15
_symmetry_cell_setting monoclinic
_symmetry_Int_Tables_number 15
_symmetry_space_group_name_Hall '-C 2yc'
_symmetry_space_group_name_H-M 'C 1 2/c 1'
_atom_sites_solution_hydrogens geom
_atom_sites_solution_primary direct
_atom_sites_solution_secondary difmap
_audit_creation_method SHELXL-97
_cell_angle_alpha 90.00
_cell_angle_beta 108.444(4)
_cell_angle_gamma 90.00
_cell_formula_units_Z 4
_cell_length_a 20.637(3)
_cell_length_b 21.858(3)
_cell_length_c 22.694(3)
_cell_measurement_reflns_used 2849
_cell_measurement_temperature 298(2)
_cell_measurement_theta_max 24.91
_cell_measurement_theta_min 2.60
_cell_volume 9711(2)
_computing_cell_refinement 'Bruker SAINT'
_computing_data_collection 'Bruker APEX'
_computing_data_reduction 'Bruker SAINT'
_computing_molecular_graphics 'SHELXL 5.1, XP (Sheldrick, 1994)'
_computing_publication_material SHELXS-97
_computing_structure_refinement 'SHELXL-97 (Sheldrick, 2008)'
_computing_structure_solution 'SHELXS-97 (Sheldrick, 2008)'
_diffrn_ambient_temperature 298(2)
_diffrn_measured_fraction_theta_full 0.987
_diffrn_measured_fraction_theta_max 0.987
_diffrn_measurement_device_type 'Bruker SMART APEX'
_diffrn_measurement_method 'phi and omega scans'
_diffrn_radiation_monochromator graphite
_diffrn_radiation_source 'fine-focus sealed tube'
_diffrn_radiation_type MoK\a
_diffrn_radiation_wavelength 0.71073
_diffrn_reflns_av_R_equivalents 0.0635
_diffrn_reflns_av_sigmaI/netI 0.0770
_diffrn_reflns_limit_h_max 23
_diffrn_reflns_limit_h_min -24
_diffrn_reflns_limit_k_max 23
_diffrn_reflns_limit_k_min -25
_diffrn_reflns_limit_l_max 26
_diffrn_reflns_limit_l_min -17
_diffrn_reflns_number 24885
_diffrn_reflns_theta_full 25.00
_diffrn_reflns_theta_max 25.00
_diffrn_reflns_theta_min 2.07
_exptl_absorpt_coefficient_mu 0.155
_exptl_absorpt_correction_type none
_exptl_crystal_colour 'color less'
_exptl_crystal_density_diffrn 1.232
_exptl_crystal_density_method 'not measured'
_exptl_crystal_description 'thick needles'
_exptl_crystal_F_000 3808
_exptl_crystal_size_max 0.2
_exptl_crystal_size_mid 0.1
_exptl_crystal_size_min 0.1
_refine_diff_density_max 1.008
_refine_diff_density_min -0.646
_refine_diff_density_rms 0.066
_refine_ls_extinction_method none
_refine_ls_goodness_of_fit_ref 1.019
_refine_ls_hydrogen_treatment constr
_refine_ls_matrix_type full
_refine_ls_number_parameters 632
_refine_ls_number_reflns 8433
_refine_ls_number_restraints 6
_refine_ls_restrained_S_all 1.029
_refine_ls_R_factor_all 0.1131
_refine_ls_R_factor_gt 0.0794
_refine_ls_shift/su_max 0.000
_refine_ls_shift/su_mean 0.000
_refine_ls_structure_factor_coef Fsqd
_refine_ls_weighting_details 'calc w=1/[\s^2^(Fo^2^)+(0.1134P)^2^+11.7335P] where P=(Fo^2^+2Fc^2^)/3'
_refine_ls_weighting_scheme calc
_refine_ls_wR_factor_gt 0.1976
_refine_ls_wR_factor_ref 0.2167
_reflns_number_gt 5804
_reflns_number_total 8433
_reflns_threshold_expression >2sigma(I)
_cod_data_source_file jo901465f_si_001_23.cif
_cod_data_source_block H2.G20
_cod_depositor_comments
;
The following automatic conversions were performed:
'_symmetry_cell_setting' value 'Monoclinic' changed to 'monoclinic'
according to '/home/saulius/struct/CIF-dictionaries/cif_core.dic'
dictionary named 'cif_core.dic' version 2.4.1 from 2010-06-29.

Automatic conversion script
Id: cif_fix_enum 1527 2010-12-29 10:47:43Z saulius 
;
_cod_original_sg_symbol_H-M 'C 2/c'
_cod_database_code 4025003

loop_
_symmetry_equiv_pos_as_xyz
'x, y, z'
'-x, y, -z+1/2'
'x+1/2, y+1/2, z'
'-x+1/2, y+1/2, -z+1/2'
'-x, -y, -z'
'x, -y, z-1/2'
'-x+1/2, -y+1/2, -z'
'x+1/2, -y+1/2, z-1/2'

loop_
_atom_site_label
_atom_site_type_symbol
_atom_site_fract_x
_atom_site_fract_y
_atom_site_fract_z
_atom_site_U_iso_or_equiv
_atom_site_adp_type
_atom_site_occupancy
_atom_site_symmetry_multiplicity
_atom_site_calc_flag
_atom_site_refinement_flags
_atom_site_disorder_assembly
_atom_site_disorder_group
O3 O 0.68205(11) 0.36161(11) 0.11396(12) 0.0371(6) Uani 1 1 d . . .
C1 C 0.85286(15) 0.45105(14) 0.09667(14) 0.0206(7) Uani 1 1 d . . .
C2 C 0.79991(16) 0.36843(15) 0.13490(16) 0.0278(8) Uani 1 1 d . . .
H2 H 0.8036 0.3321 0.1571 0.033 Uiso 1 1 calc R . .
C3 C 0.91551(15) 0.48106(14) 0.08938(14) 0.0202(7) Uani 1 1 d . . .
C4 C 1.01380(15) 0.54849(14) 0.13127(14) 0.0210(7) Uani 1 1 d . . .
C5 C 0.95628(15) 0.51801(14) 0.13560(14) 0.0218(7) Uani 1 1 d . . .
H5 H 0.9447 0.5228 0.1717 0.026 Uiso 1 1 calc R . .
C6 C 1.10539(15) 0.56898(14) 0.23222(14) 0.0222(7) Uani 1 1 d . . .
C7 C 0.85844(16) 0.39638(15) 0.12999(14) 0.0240(7) Uani 1 1 d . . .
C8 C 1.05283(15) 0.59077(14) 0.18147(14) 0.0218(7) Uani 1 1 d . . .
O4 O 1.15642(13) 0.71589(11) 0.31577(11) 0.0418(7) Uani 1 1 d . . .
C9 C 1.14064(17) 0.61033(16) 0.27875(15) 0.0278(8) Uani 1 1 d . . .
H9 H 1.1753 0.5962 0.3132 0.033 Uiso 1 1 calc R . .
C10 C 0.73588(16) 0.39425(15) 0.10692(16) 0.0257(7) Uani 1 1 d . . .
C11 C 0.93203(15) 0.47412(14) 0.03376(14) 0.0212(7) Uani 1 1 d . . .
C12 C 1.03225(15) 0.54073(14) 0.07673(14) 0.0209(7) Uani 1 1 d . . .
C13 C 1.09134(15) 0.57044(14) 0.06882(15) 0.0235(7) Uani 1 1 d . . .
H13 H 1.1184 0.5952 0.1004 0.028 Uiso 1 1 calc R . .
C14 C 0.78130(17) 0.53740(15) 0.03547(17) 0.0289(8) Uani 1 1 d . . .
H14A H 0.8210 0.5622 0.0536 0.043 Uiso 1 1 calc R . .
H14B H 0.7415 0.5585 0.0381 0.043 Uiso 1 1 calc R . .
H14C H 0.7766 0.5296 -0.0073 0.043 Uiso 1 1 calc R . .
C15 C 1.12416(18) 0.67150(16) 0.27370(15) 0.0301(8) Uani 1 1 d . . .
C16 C 0.99085(15) 0.50402(13) 0.02774(14) 0.0194(7) Uani 1 1 d . . .
C17 C 0.73054(16) 0.44879(14) 0.07538(15) 0.0229(7) Uani 1 1 d . . .
H17 H 0.6879 0.4666 0.0575 0.027 Uiso 1 1 calc R . .
C18 C 1.03594(16) 0.65392(15) 0.17682(15) 0.0270(8) Uani 1 1 d . . .
C19 C 0.97908(19) 0.67774(17) 0.12189(17) 0.0397(9) Uani 1 1 d . . .
H19A H 0.9373 0.6571 0.1196 0.060 Uiso 1 1 calc R . .
H19B H 0.9901 0.6704 0.0845 0.060 Uiso 1 1 calc R . .
H19C H 0.9736 0.7209 0.1267 0.060 Uiso 1 1 calc R . .
C20 C 1.12428(16) 0.50252(15) 0.23725(15) 0.0278(8) Uani 1 1 d . . .
H20A H 1.0844 0.4783 0.2338 0.042 Uiso 1 1 calc R . .
H20B H 1.1582 0.4949 0.2767 0.042 Uiso 1 1 calc R . .
H20C H 1.1423 0.4918 0.2045 0.042 Uiso 1 1 calc R . .
C21 C 0.78887(16) 0.47732(14) 0.07021(14) 0.0221(7) Uani 1 1 d . . .
C22 C 0.89216(16) 0.43711(15) -0.01659(15) 0.0252(7) Uani 1 1 d . . .
H22 H 0.8535 0.4176 -0.0131 0.030 Uiso 1 1 calc R . .
C23 C 1.07166(18) 0.69315(16) 0.22272(16) 0.0304(8) Uani 1 1 d . . .
H23 H 1.0608 0.7346 0.2198 0.036 Uiso 1 1 calc R . .
C24 C 0.92700(17) 0.36677(17) 0.16139(17) 0.0343(9) Uani 1 1 d . . .
H24A H 0.9203 0.3284 0.1792 0.051 Uiso 1 1 calc R . .
H24B H 0.9541 0.3932 0.1935 0.051 Uiso 1 1 calc R . .
H24C H 0.9501 0.3598 0.1313 0.051 Uiso 1 1 calc R . .
C25 C 1.08368(16) 0.10367(14) 0.17474(14) 0.0226(7) Uani 1 1 d . . .
C26 C 0.94262(15) -0.01266(14) 0.10979(14) 0.0206(7) Uani 1 1 d . . .
C27 C 0.99740(15) 0.00589(13) 0.03018(14) 0.0187(7) Uani 1 1 d . . .
C28 C 1.03758(16) 0.05986(14) 0.13029(14) 0.0223(7) Uani 1 1 d . . .
C29 C 1.04218(15) 0.04954(13) 0.06995(14) 0.0185(7) Uani 1 1 d . . .
O2 O 1.20660(12) 0.22558(10) 0.30254(12) 0.0363(6) Uani 1 1 d . . .
C30 C 0.94821(15) -0.02569(14) 0.05050(14) 0.0205(7) Uani 1 1 d . . .
C31 C 0.90490(15) -0.06965(14) 0.00969(14) 0.0213(7) Uani 1 1 d . . .
H31 H 0.8728 -0.0908 0.0228 0.026 Uiso 1 1 calc R . .
C32 C 1.09035(15) 0.08111(13) 0.04714(14) 0.0204(7) Uani 1 1 d . . .
H32 H 1.1190 0.1102 0.0722 0.024 Uiso 1 1 calc R . .
C33 C 0.89255(16) -0.09872(14) 0.15623(14) 0.0245(7) Uani 1 1 d . . .
O1 O 0.73072(13) -0.10394(12) 0.19352(12) 0.0394(6) Uani 1 1 d . . .
C34 C 0.84081(17) -0.12184(15) 0.17730(15) 0.0273(8) Uani 1 1 d . . .
H34 H 0.8442 -0.1612 0.1936 0.033 Uiso 1 1 calc R . .
C35 C 0.77863(17) -0.02813(16) 0.14850(15) 0.0292(8) Uani 1 1 d . . .
H35 H 0.7399 -0.0050 0.1454 0.035 Uiso 1 1 calc R . .
C36 C 0.78451(17) -0.08614(16) 0.17381(16) 0.0297(8) Uani 1 1 d . . .
C37 C 0.82950(16) -0.00379(15) 0.12763(14) 0.0250(7) Uani 1 1 d . . .
C38 C 0.98757(16) 0.02873(14) 0.14771(14) 0.0230(7) Uani 1 1 d . . .
H38 H 0.9842 0.0362 0.1870 0.028 Uiso 1 1 calc R . .
C39 C 0.88706(15) -0.03983(14) 0.13139(14) 0.0219(7) Uani 1 1 d . . .
C40 C 1.15063(16) 0.08617(14) 0.20771(15) 0.0244(7) Uani 1 1 d . . .
C41 C 1.05942(17) 0.16117(15) 0.18577(16) 0.0290(8) Uani 1 1 d . . .
C42 C 1.10255(18) 0.20029(16) 0.22853(16) 0.0333(8) Uani 1 1 d . . .
H42 H 1.0867 0.2385 0.2356 0.040 Uiso 1 1 calc R . .
C43 C 1.19300(17) 0.12665(15) 0.25081(16) 0.0276(8) Uani 1 1 d . . .
H43 H 1.2375 0.1154 0.2728 0.033 Uiso 1 1 calc R . .
C44 C 0.95408(18) -0.13859(16) 0.16056(17) 0.0330(8) Uani 1 1 d . . .
H44A H 0.9517 -0.1754 0.1829 0.050 Uiso 1 1 calc R . .
H44B H 0.9951 -0.1168 0.1820 0.050 Uiso 1 1 calc R . .
H44C H 0.9544 -0.1489 0.1195 0.050 Uiso 1 1 calc R . .
C45 C 1.16861(18) 0.18339(15) 0.26069(16) 0.0288(8) Uani 1 1 d . . .
C46 C 0.82186(18) 0.05964(16) 0.10167(17) 0.0322(8) Uani 1 1 d . . .
H46A H 0.7755 0.0730 0.0934 0.048 Uiso 1 1 calc R . .
H46B H 0.8332 0.0599 0.0638 0.048 Uiso 1 1 calc R . .
H46C H 0.8520 0.0867 0.1312 0.048 Uiso 1 1 calc R . .
C47 C 1.27600(19) 0.21038(19) 0.33470(19) 0.0449(10) Uani 1 1 d . . .
H47A H 1.2776 0.1743 0.3593 0.067 Uiso 1 1 calc R . .
H47B H 1.2974 0.2437 0.3613 0.067 Uiso 1 1 calc R . .
H47C H 1.2997 0.2029 0.3052 0.067 Uiso 1 1 calc R . .
C48 C 1.17787(18) 0.02449(16) 0.19766(17) 0.0349(9) Uani 1 1 d . . .
H48A H 1.1465 -0.0068 0.2008 0.052 Uiso 1 1 calc R . .
H48B H 1.2213 0.0178 0.2286 0.052 Uiso 1 1 calc R . .
H48C H 1.1832 0.0232 0.1571 0.052 Uiso 1 1 calc R . .
C49 C 0.98662(19) 0.17991(18) 0.1520(2) 0.0445(10) Uani 1 1 d . . .
H49A H 0.9561 0.1568 0.1677 0.067 Uiso 1 1 calc R . .
H49B H 0.9764 0.1721 0.1084 0.067 Uiso 1 1 calc R . .
H49C H 0.9811 0.2227 0.1586 0.067 Uiso 1 1 calc R . .
C50 C 0.7324(2) -0.16383(19) 0.2176(2) 0.0470(10) Uani 1 1 d . . .
H50A H 0.7354 -0.1930 0.1870 0.070 Uiso 1 1 calc R . .
H50B H 0.6915 -0.1711 0.2281 0.070 Uiso 1 1 calc R . .
H50C H 0.7714 -0.1680 0.2542 0.070 Uiso 1 1 calc R . .
C62 C 0.61475(17) 0.38453(18) 0.0834(2) 0.0455(11) Uani 1 1 d . . .
H62A H 0.6091 0.4232 0.1013 0.068 Uiso 1 1 calc R . .
H62B H 0.5816 0.3560 0.0886 0.068 Uiso 1 1 calc R . .
H62C H 0.6085 0.3898 0.0400 0.068 Uiso 1 1 calc R . .
C63 C 1.2108(2) 0.6973(2) 0.36843(18) 0.0505(11) Uani 1 1 d . . .
H63A H 1.1944 0.6676 0.3915 0.076 Uiso 1 1 calc R . .
H63B H 1.2284 0.7321 0.3943 0.076 Uiso 1 1 calc R . .
H63C H 1.2464 0.6794 0.3552 0.076 Uiso 1 1 calc R . .
N1 N 0.1880(3) 0.1903(2) -0.0166(2) 0.0387(15) Uani 0.687(8) 1 d P . 1
N1' N 0.2689(6) 0.3289(4) 0.0234(4) 0.029(3) Uani 0.313(8) 1 d P . 1
C52 C 0.1270(2) 0.2700(2) 0.0272(2) 0.0510(12) Uani 1 1 d . . 1
C53 C 0.15378(19) 0.3284(2) 0.03681(18) 0.0434(10) Uani 1 1 d . . 1
C54 C 0.1217(2) 0.3730(2) 0.05965(19) 0.0440(10) Uani 1 1 d . . 1
H54A H 0.1403 0.4121 0.0669 0.053 Uiso 1 1 calc R . 1
C55 C 0.0628(3) 0.3601(2) 0.0717(3) 0.0730(17) Uani 1 1 d . . 1
H55A H 0.0420 0.3901 0.0885 0.088 Uiso 1 1 calc R . 1
C56 C 0.0332(3) 0.3023(2) 0.0590(4) 0.100(2) Uani 1 1 d . . 1
H56A H -0.0086 0.2948 0.0651 0.120 Uiso 1 1 calc R . 1
C57 C 0.0656(3) 0.2564(2) 0.0376(3) 0.090(2) Uani 1 1 d . . 1
H57A H 0.0469 0.2173 0.0302 0.108 Uiso 1 1 calc R . 1
C58 C 0.1617(2) 0.2277(2) 0.0034(2) 0.0291(14) Uani 0.687(8) 1 d P . 1
C58' C 0.2153(5) 0.3241(4) 0.0291(4) 0.021(3) Uani 0.313(8) 1 d P . 1

loop_
_atom_site_aniso_label
_atom_site_aniso_U_11
_atom_site_aniso_U_22
_atom_site_aniso_U_33
_atom_site_aniso_U_23
_atom_site_aniso_U_13
_atom_site_aniso_U_12
O3 0.0209(12) 0.0342(14) 0.0562(18) 0.0156(12) 0.0122(11) -0.0017(10)
C1 0.0242(16) 0.0234(16) 0.0146(16) -0.0051(13) 0.0067(13) 0.0000(13)
C2 0.0304(19) 0.0265(18) 0.0281(19) 0.0088(14) 0.0115(15) 0.0038(14)
C3 0.0192(16) 0.0250(17) 0.0160(17) -0.0006(13) 0.0052(13) 0.0026(13)
C4 0.0198(16) 0.0279(17) 0.0147(17) 0.0007(13) 0.0046(13) 0.0025(13)
C5 0.0240(17) 0.0298(17) 0.0134(16) 0.0000(13) 0.0086(14) 0.0032(13)
C6 0.0212(16) 0.0311(18) 0.0158(17) 0.0000(13) 0.0082(14) -0.0038(13)
C7 0.0224(16) 0.0308(18) 0.0182(17) -0.0021(14) 0.0056(14) 0.0039(13)
C8 0.0233(16) 0.0297(18) 0.0156(17) -0.0029(13) 0.0105(14) -0.0009(13)
O4 0.0586(17) 0.0395(15) 0.0198(14) -0.0092(11) 0.0016(13) -0.0174(12)
C9 0.0252(17) 0.040(2) 0.0164(18) -0.0012(15) 0.0044(14) -0.0054(15)
C10 0.0235(17) 0.0271(17) 0.0280(19) 0.0006(14) 0.0104(15) -0.0015(14)
C11 0.0184(16) 0.0267(17) 0.0172(17) -0.0001(13) 0.0037(13) 0.0037(13)
C12 0.0181(16) 0.0269(17) 0.0166(17) -0.0009(13) 0.0040(13) 0.0015(13)
C13 0.0174(16) 0.0301(18) 0.0212(18) -0.0047(14) 0.0035(14) -0.0039(13)
C14 0.0260(18) 0.0271(18) 0.034(2) 0.0046(15) 0.0097(15) -0.0006(14)
C15 0.038(2) 0.0329(19) 0.0204(19) -0.0069(15) 0.0108(16) -0.0117(15)
C16 0.0160(15) 0.0256(17) 0.0159(17) -0.0020(13) 0.0042(13) 0.0057(12)
C17 0.0190(16) 0.0261(17) 0.0225(18) 0.0019(14) 0.0050(14) 0.0046(13)
C18 0.0263(18) 0.0326(19) 0.0218(18) -0.0021(15) 0.0072(14) 0.0003(14)
C19 0.044(2) 0.038(2) 0.031(2) -0.0034(17) 0.0038(18) 0.0095(17)
C20 0.0217(17) 0.039(2) 0.0213(18) 0.0014(15) 0.0050(14) 0.0006(14)
C21 0.0260(17) 0.0228(16) 0.0169(17) -0.0019(13) 0.0061(14) -0.0007(13)
C22 0.0210(17) 0.0327(18) 0.0219(18) -0.0038(14) 0.0070(14) -0.0056(13)
C23 0.040(2) 0.0289(18) 0.0231(19) -0.0052(15) 0.0110(16) -0.0031(15)
C24 0.0260(18) 0.042(2) 0.037(2) 0.0106(17) 0.0123(16) 0.0084(15)
C25 0.0289(18) 0.0276(17) 0.0148(17) 0.0002(13) 0.0116(14) -0.0024(14)
C26 0.0212(16) 0.0249(16) 0.0158(17) 0.0038(13) 0.0060(14) 0.0066(13)
C27 0.0212(16) 0.0195(15) 0.0154(17) 0.0049(13) 0.0057(13) 0.0087(12)
C28 0.0264(17) 0.0233(16) 0.0165(17) 0.0014(13) 0.0058(14) 0.0090(13)
C29 0.0201(16) 0.0186(15) 0.0171(17) 0.0003(12) 0.0063(13) 0.0075(12)
O2 0.0422(15) 0.0306(13) 0.0356(15) -0.0142(11) 0.0114(12) -0.0095(11)
C30 0.0213(16) 0.0224(16) 0.0182(17) 0.0031(13) 0.0067(13) 0.0086(13)
C31 0.0192(16) 0.0241(17) 0.0215(18) 0.0027(13) 0.0079(14) 0.0054(13)
C32 0.0216(16) 0.0181(15) 0.0191(18) 0.0005(13) 0.0032(14) 0.0040(12)
C33 0.0309(18) 0.0268(17) 0.0159(17) -0.0005(13) 0.0073(14) 0.0045(14)
O1 0.0432(15) 0.0452(15) 0.0406(16) 0.0063(12) 0.0286(13) -0.0005(12)
C34 0.039(2) 0.0254(17) 0.0205(18) 0.0002(14) 0.0133(16) -0.0002(15)
C35 0.0299(18) 0.039(2) 0.0234(19) 0.0024(15) 0.0153(15) 0.0098(15)
C36 0.0343(19) 0.038(2) 0.0220(19) -0.0045(15) 0.0160(16) -0.0048(15)
C37 0.0290(18) 0.0320(18) 0.0142(17) 0.0008(14) 0.0070(14) 0.0048(14)
C38 0.0293(18) 0.0269(17) 0.0150(17) 0.0040(13) 0.0099(14) 0.0057(14)
C39 0.0243(17) 0.0310(18) 0.0113(16) -0.0017(13) 0.0069(13) 0.0010(13)
C40 0.0316(18) 0.0243(17) 0.0190(18) 0.0014(14) 0.0107(15) -0.0013(14)
C41 0.0319(19) 0.0310(19) 0.0255(19) -0.0041(15) 0.0109(16) 0.0050(15)
C42 0.039(2) 0.0318(19) 0.032(2) -0.0097(16) 0.0152(17) 0.0023(16)
C43 0.0285(18) 0.0304(18) 0.0233(19) 0.0024(14) 0.0073(15) -0.0008(14)
C44 0.036(2) 0.0325(19) 0.032(2) 0.0065(16) 0.0127(17) 0.0070(15)
C45 0.036(2) 0.0291(18) 0.0259(19) -0.0053(15) 0.0154(16) -0.0068(15)
C46 0.0333(19) 0.037(2) 0.030(2) 0.0049(16) 0.0151(16) 0.0093(16)
C47 0.043(2) 0.043(2) 0.042(2) -0.0162(19) 0.0048(19) -0.0116(18)
C48 0.031(2) 0.033(2) 0.033(2) -0.0029(16) -0.0009(16) 0.0056(15)
C49 0.041(2) 0.040(2) 0.050(3) -0.0147(19) 0.010(2) 0.0115(18)
C50 0.055(3) 0.050(2) 0.047(3) 0.008(2) 0.031(2) -0.009(2)
C62 0.0227(19) 0.037(2) 0.076(3) 0.014(2) 0.0135(19) -0.0005(16)
C63 0.058(3) 0.060(3) 0.024(2) -0.0051(19) -0.001(2) -0.024(2)
N1 0.039(3) 0.031(3) 0.046(3) -0.005(2) 0.015(2) -0.011(2)
N1' 0.038(7) 0.020(5) 0.027(6) -0.001(4) 0.008(5) 0.003(5)
C52 0.041(2) 0.068(3) 0.047(3) 0.029(2) 0.019(2) 0.032(2)
C53 0.035(2) 0.066(3) 0.028(2) 0.0091(19) 0.0080(18) 0.008(2)
C54 0.040(2) 0.053(2) 0.043(2) 0.020(2) 0.0193(19) 0.0119(19)
C55 0.079(3) 0.044(3) 0.126(5) 0.042(3) 0.074(4) 0.031(2)
C56 0.109(5) 0.048(3) 0.196(7) 0.032(4) 0.126(5) 0.023(3)
C57 0.095(4) 0.045(3) 0.167(6) 0.030(3) 0.095(4) 0.022(3)
C58 0.020(3) 0.028(3) 0.033(3) 0.008(2) 0.000(2) -0.004(2)
C58' 0.022(6) 0.023(6) 0.014(6) 0.004(4) -0.001(4) -0.004(4)

loop_
_atom_type_symbol
_atom_type_description
_atom_type_scat_dispersion_real
_atom_type_scat_dispersion_imag
_atom_type_scat_source
C C 0.0033 0.0016 'International Tables Vol C Tables 4.2.6.8 and 6.1.1.4'
H H 0.0000 0.0000 'International Tables Vol C Tables 4.2.6.8 and 6.1.1.4'
N N 0.0061 0.0033 'International Tables Vol C Tables 4.2.6.8 and 6.1.1.4'
O O 0.0106 0.0060 'International Tables Vol C Tables 4.2.6.8 and 6.1.1.4'
Cl Cl 0.1484 0.1585 'International Tables Vol C Tables 4.2.6.8 and 6.1.1.4'

loop_
_geom_angle_atom_site_label_1
_geom_angle_atom_site_label_2
_geom_angle_atom_site_label_3
_geom_angle
_geom_angle_site_symmetry_1
_geom_angle_site_symmetry_3
_geom_angle_publ_flag
C10 O3 C62 117.3(3) . . ?
C21 C1 C7 119.4(3) . . ?
C21 C1 C3 120.3(3) . . ?
C7 C1 C3 120.3(3) . . ?
C7 C2 C10 120.6(3) . . ?
C5 C3 C11 118.7(3) . . ?
C5 C3 C1 120.7(3) . . ?
C11 C3 C1 120.6(3) . . ?
C5 C4 C12 118.4(3) . . ?
C5 C4 C8 120.6(3) . . ?
C12 C4 C8 120.9(3) . . ?
C3 C5 C4 123.7(3) . . ?
C8 C6 C9 119.0(3) . . ?
C8 C6 C20 120.7(3) . . ?
C9 C6 C20 120.4(3) . . ?
C2 C7 C1 119.6(3) . . ?
C2 C7 C24 118.8(3) . . ?
C1 C7 C24 121.6(3) . . ?
C6 C8 C18 120.2(3) . . ?
C6 C8 C4 120.8(3) . . ?
C18 C8 C4 119.1(3) . . ?
C15 O4 C63 117.6(3) . . ?
C15 C9 C6 120.5(3) . . ?
O3 C10 C17 125.2(3) . . ?
O3 C10 C2 115.0(3) . . ?
C17 C10 C2 119.8(3) . . ?
C3 C11 C16 119.3(3) . . ?
C3 C11 C22 122.2(3) . . ?
C16 C11 C22 118.4(3) . . ?
C4 C12 C16 119.5(3) . . ?
C4 C12 C13 121.8(3) . . ?
C16 C12 C13 118.7(3) . . ?
C22 C13 C12 121.0(3) 5_765 . ?
C9 C15 O4 125.1(3) . . ?
C9 C15 C23 120.4(3) . . ?
O4 C15 C23 114.5(3) . . ?
C12 C16 C11 120.4(3) . . ?
C12 C16 C16 119.8(3) . 5_765 ?
C11 C16 C16 119.8(3) . 5_765 ?
C10 C17 C21 120.1(3) . . ?
C23 C18 C8 119.4(3) . . ?
C23 C18 C19 120.2(3) . . ?
C8 C18 C19 120.4(3) . . ?
C1 C21 C17 120.4(3) . . ?
C1 C21 C14 120.7(3) . . ?
C17 C21 C14 118.8(3) . . ?
C13 C22 C11 122.2(3) 5_765 . ?
C18 C23 C15 120.6(3) . . ?
C40 C25 C41 119.8(3) . . ?
C40 C25 C28 119.7(3) . . ?
C41 C25 C28 120.5(3) . . ?
C38 C26 C30 118.8(3) . . ?
C38 C26 C39 119.0(3) . . ?
C30 C26 C39 122.0(3) . . ?
C30 C27 C27 120.1(3) . 5_755 ?
C30 C27 C29 120.3(3) . . ?
C27 C27 C29 119.6(3) 5_755 . ?
C38 C28 C29 118.5(3) . . ?
C38 C28 C25 119.5(3) . . ?
C29 C28 C25 122.0(3) . . ?
C28 C29 C27 119.1(3) . . ?
C28 C29 C32 122.5(3) . . ?
C27 C29 C32 118.4(3) . . ?
C45 O2 C47 117.2(3) . . ?
C26 C30 C27 119.5(3) . . ?
C26 C30 C31 121.8(3) . . ?
C27 C30 C31 118.7(3) . . ?
C32 C31 C30 121.6(3) 5_755 . ?
C31 C32 C29 121.6(3) 5_755 . ?
C39 C33 C34 120.0(3) . . ?
C39 C33 C44 121.0(3) . . ?
C34 C33 C44 119.0(3) . . ?
C36 O1 C50 117.6(3) . . ?
C36 C34 C33 119.8(3) . . ?
C36 C35 C37 121.2(3) . . ?
O1 C36 C34 124.9(3) . . ?
O1 C36 C35 114.9(3) . . ?
C34 C36 C35 120.3(3) . . ?
C35 C37 C39 118.7(3) . . ?
C35 C37 C46 119.6(3) . . ?
C39 C37 C46 121.7(3) . . ?
C26 C38 C28 123.6(3) . . ?
C33 C39 C37 120.0(3) . . ?
C33 C39 C26 121.5(3) . . ?
C37 C39 C26 118.4(3) . . ?
C25 C40 C43 119.5(3) . . ?
C25 C40 C48 121.1(3) . . ?
C43 C40 C48 119.4(3) . . ?
C42 C41 C25 119.4(3) . . ?
C42 C41 C49 120.2(3) . . ?
C25 C41 C49 120.4(3) . . ?
C45 C42 C41 121.0(3) . . ?
C45 C43 C40 120.1(3) . . ?
O2 C45 C42 116.0(3) . . ?
O2 C45 C43 123.7(3) . . ?
C42 C45 C43 120.3(3) . . ?
N1' N1 C58 151.6(7) 7 . ?
N1 N1' C58' 150.7(10) 7 . ?
C53 C52 C58 116.7(4) . . ?
C53 C52 C57 120.8(4) . . ?
C58 C52 C57 122.4(5) . . ?
C58' C53 C54 133.8(6) . . ?
C58' C53 C52 105.3(5) . . ?
C54 C53 C52 120.0(4) . . ?
C55 C54 C53 120.0(4) . . ?
C54 C55 C56 120.7(4) . . ?
C57 C56 C55 120.2(5) . . ?
C56 C57 C52 118.2(5) . . ?
N1 C58 C52 176.5(5) . . ?
N1' C58' C53 170.7(10) . . ?

loop_
_geom_bond_atom_site_label_1
_geom_bond_atom_site_label_2
_geom_bond_distance
_geom_bond_site_symmetry_2
_geom_bond_publ_flag
O3 C10 1.371(4) . ?
O3 C62 1.432(4) . ?
C1 C21 1.390(4) . ?
C1 C7 1.399(4) . ?
C1 C3 1.505(4) . ?
C2 C7 1.389(4) . ?
C2 C10 1.392(4) . ?
C3 C5 1.379(4) . ?
C3 C11 1.416(4) . ?
C4 C5 1.392(4) . ?
C4 C12 1.415(4) . ?
C4 C8 1.490(4) . ?
C6 C8 1.392(4) . ?
C6 C9 1.405(5) . ?
C6 C20 1.499(5) . ?
C7 C24 1.514(4) . ?
C8 C18 1.420(5) . ?
O4 C15 1.376(4) . ?
O4 C63 1.416(5) . ?
C9 C15 1.376(5) . ?
C10 C17 1.377(4) . ?
C11 C16 1.423(4) . ?
C11 C22 1.429(4) . ?
C12 C16 1.417(4) . ?
C12 C13 1.442(4) . ?
C13 C22 1.343(4) 5_765 ?
C14 C21 1.514(4) . ?
C15 C23 1.394(5) . ?
C16 C16 1.435(6) 5_765 ?
C17 C21 1.393(4) . ?
C18 C23 1.370(5) . ?
C18 C19 1.509(5) . ?
C22 C13 1.343(4) 5_765 ?
C25 C40 1.400(4) . ?
C25 C41 1.404(5) . ?
C25 C28 1.494(4) . ?
C26 C38 1.384(4) . ?
C26 C30 1.415(4) . ?
C26 C39 1.504(4) . ?
C27 C30 1.420(4) . ?
C27 C27 1.431(6) 5_755 ?
C27 C29 1.432(4) . ?
C28 C38 1.394(4) . ?
C28 C29 1.420(4) . ?
C29 C32 1.434(4) . ?
O2 C45 1.377(4) . ?
O2 C47 1.426(4) . ?
C30 C31 1.434(4) . ?
C31 C32 1.347(4) 5_755 ?
C32 C31 1.347(4) 5_755 ?
C33 C39 1.395(4) . ?
C33 C34 1.395(4) . ?
C33 C44 1.517(4) . ?
O1 C36 1.378(4) . ?
O1 C50 1.415(5) . ?
C34 C36 1.381(5) . ?
C35 C36 1.381(5) . ?
C35 C37 1.387(5) . ?
C37 C39 1.405(4) . ?
C37 C46 1.495(5) . ?
C40 C43 1.401(5) . ?
C40 C48 1.506(5) . ?
C41 C42 1.385(5) . ?
C41 C49 1.511(5) . ?
C42 C45 1.378(5) . ?
C43 C45 1.383(5) . ?
N1 N1' 1.037(11) 7 ?
N1 C58 1.151(8) . ?
N1' N1 1.037(11) 7 ?
N1' C58' 1.159(15) . ?
C52 C53 1.381(6) . ?
C52 C58 1.381(7) . ?
C52 C57 1.391(6) . ?
C53 C58' 1.339(11) . ?
C53 C54 1.369(6) . ?
C54 C55 1.356(6) . ?
C55 C56 1.392(8) . ?
C56 C57 1.379(7) . ?
